data_7709056
loop_
_publ_author_name
'Gurbanov, Atash V.'
'Kuznetsov, Maxim L.'
'Karmakar, Anirban'
'Aliyeva, Vusala'
'Mahmudov, Kamran T.'
'Pombeiro, Armando J. L.'

_publ_section_title
;
 Halogen bonding in cadmium(II) MOFs: influence on the structure and on
 the nitroaldol reaction in aqueous medium
;
_journal_name_full 'Dalton Transactions'
_journal_paper_doi 10.1039/D1DT03755B
_journal_year 2022
_chemical_formula_sum 'C16 H23 Cd N3 O10'
_chemical_formula_weight 529.77
_space_group_crystal_system monoclinic
_space_group_IT_number 15
_space_group_name_Hall '-C 2yc'
_space_group_name_H-M_alt 'C 1 2/c 1'
_atom_sites_solution_hydrogens mixed
_audit_creation_method SHELXL-2014/6
_audit_update_record
;
2021-06-28 deposited with the CCDC.	2021-12-06 downloaded from the CCDC.
;
_cell_angle_alpha 90
_cell_angle_beta 107.5550(10)
_cell_angle_gamma 90
_cell_formula_units_Z 8
_cell_length_a 34.5866(14)
_cell_length_b 10.3057(4)
_cell_length_c 12.0934(5)
_cell_measurement_reflns_used 9593
_cell_measurement_temperature 296(2)
_cell_measurement_theta_max 26.39
_cell_measurement_theta_min 2.60
_cell_volume 4109.8(3)
_computing_cell_refinement 'Bruker SAINT'
_computing_data_collection 'Bruker APEX2'
_computing_data_reduction 'Bruker SAINT'
_computing_molecular_graphics 'Mercury CSD 3.5.1, 2008'
_computing_publication_material 'WinGX publication routines (Farrugia, 1999)'
_computing_structure_refinement 'SHELXL-2014/6 (Sheldrick, 2014)'
_computing_structure_solution 'SIR97 (Giacovazzo et al, 1999)'
_diffrn_ambient_temperature 296(2)
_diffrn_measured_fraction_theta_full 0.995
_diffrn_measured_fraction_theta_max 0.995
_diffrn_measurement_device_type 'Bruker APEX-II CCD'
_diffrn_measurement_method '\f and \w scans'
_diffrn_radiation_type MoK\a
_diffrn_radiation_wavelength 0.71073
_diffrn_reflns_av_R_equivalents 0.0267
_diffrn_reflns_av_unetI/netI 0.0148
_diffrn_reflns_Laue_measured_fraction_full 0.995
_diffrn_reflns_Laue_measured_fraction_max 0.995
_diffrn_reflns_limit_h_max 43
_diffrn_reflns_limit_h_min -43
_diffrn_reflns_limit_k_max 11
_diffrn_reflns_limit_k_min -12
_diffrn_reflns_limit_l_max 15
_diffrn_reflns_limit_l_min -15
_diffrn_reflns_number 31972
_diffrn_reflns_point_group_measured_fraction_full 0.995
_diffrn_reflns_point_group_measured_fraction_max 0.995
_diffrn_reflns_theta_full 25.242
_diffrn_reflns_theta_max 26.407
_diffrn_reflns_theta_min 2.070
_diffrn_source 'fine-focus sealed tube'
_exptl_absorpt_coefficient_mu 1.122
_exptl_absorpt_correction_T_max 0.8
_exptl_absorpt_correction_T_min 0.7
_exptl_absorpt_correction_type multi-scan
_exptl_absorpt_process_details SADABS
_exptl_crystal_colour Colourless
_exptl_crystal_density_diffrn 1.712
_exptl_crystal_description Block
_exptl_crystal_F_000 2144
_exptl_crystal_size_max 0.340
_exptl_crystal_size_mid 0.250
_exptl_crystal_size_min 0.200
_refine_diff_density_max 1.039
_refine_diff_density_min -0.629
_refine_diff_density_rms 0.115
_refine_ls_extinction_method none
_refine_ls_goodness_of_fit_ref 1.116
_refine_ls_hydrogen_treatment mixed
_refine_ls_matrix_type full
_refine_ls_number_parameters 297
_refine_ls_number_reflns 4194
_refine_ls_number_restraints 6
_refine_ls_restrained_S_all 1.116
_refine_ls_R_factor_all 0.0438
_refine_ls_R_factor_gt 0.0374
_refine_ls_shift/su_max 0.031
_refine_ls_shift/su_mean 0.001
_refine_ls_structure_factor_coef Fsqd
_refine_ls_weighting_details 'w=1/[\s^2^(Fo^2^)+(0.0559P)^2^+10.4782P] where P=(Fo^2^+2Fc^2^)/3'
_refine_ls_weighting_scheme calc
_refine_ls_wR_factor_gt 0.0990
_refine_ls_wR_factor_ref 0.1053
_reflns_Friedel_coverage 0.000
_reflns_number_gt 3627
_reflns_number_total 4194
_reflns_threshold_expression 'I > 2\s(I)'
_cod_data_source_file d1dt03755b2.cif
_cod_data_source_block shelx
_cod_original_sg_symbol_H-M 'C 2/c'
_cod_database_code 7709056
_shelx_space_group_comment
;
The symmetry employed for this shelxl refinement is uniquely defined
by the following loop, which should always be used as a source of
symmetry information in preference to the above space-group names.
They are only intended as comments.
;
_shelx_estimated_absorpt_t_min 0.702
_shelx_estimated_absorpt_t_max 0.807
_shelxl_version_number 2014/6

loop_
_space_group_symop_operation_xyz
'x, y, z'
'-x, y, -z+1/2'
'x+1/2, y+1/2, z'
'-x+1/2, y+1/2, -z+1/2'
'-x, -y, -z'
'x, -y, z-1/2'
'-x+1/2, -y+1/2, -z'
'x+1/2, -y+1/2, z-1/2'

loop_
_atom_site_label
_atom_site_type_symbol
_atom_site_fract_x
_atom_site_fract_y
_atom_site_fract_z
_atom_site_U_iso_or_equiv
_atom_site_adp_type
_atom_site_occupancy
_atom_site_site_symmetry_order
_atom_site_calc_flag
_atom_site_refinement_flags_posn
_atom_site_refinement_flags_adp
_atom_site_refinement_flags_occupancy
_atom_site_disorder_assembly
_atom_site_disorder_group
O4 O 0.33061(9) 0.2184(2) 0.7306(2) 0.0531(7) Uani 1 1 d . . . . .
Cd1 Cd 0.31013(2) 1.06187(2) 0.59236(2) 0.03534(11) Uani 1 1 d . . . . .
O10 O 0.24602(9) 1.0500(3) 0.6234(3) 0.0540(7) Uani 1 1 d D . . . .
O12 O 0.23062(11) 0.2178(4) 0.1436(3) 0.0744(9) Uani 1 1 d D . . . .
O2 O 0.33047(8) 0.9092(2) 0.7372(2) 0.0450(6) Uani 1 1 d . . . . .
O1 O 0.31436(9) 0.8157(2) 0.5693(2) 0.0530(7) Uani 1 1 d . . . . .
N1 N 0.39334(10) 0.5674(3) 1.0272(3) 0.0448(7) Uani 1 1 d . . . . .
N2 N 0.40908(9) 0.4628(3) 1.0827(3) 0.0449(7) Uani 1 1 d . . . . .
O5 O 0.46617(14) 0.3309(4) 1.3454(3) 0.1049(14) Uani 1 1 d . . . . .
O3 O 0.30756(9) 0.3193(3) 0.5630(2) 0.0591(7) Uani 1 1 d . . . . .
C7 C 0.36980(10) 0.5622(3) 0.9088(3) 0.0365(7) Uani 1 1 d . . . . .
O6 O 0.43067(15) 0.6928(4) 1.2131(3) 0.1022(14) Uani 1 1 d . . . . .
O9 O 0.37342(9) 1.0674(3) 0.5601(3) 0.0524(7) Uani 1 1 d . . . . .
O11 O 0.27870(11) 1.0664(3) 0.3985(3) 0.0663(9) Uani 1 1 d D . . . .
C1 C 0.32662(10) 0.8093(3) 0.6755(3) 0.0376(7) Uani 1 1 d . . . . .
C2 C 0.33700(9) 0.6803(3) 0.7349(3) 0.0334(6) Uani 1 1 d . . . . .
C8 C 0.35826(10) 0.6786(3) 0.8521(3) 0.0365(7) Uani 1 1 d . . . . .
H8 H 0.3648 0.7562 0.8926 0.044 Uiso 1 1 calc R U . . .
C11 C 0.43184(12) 0.4663(4) 1.1923(3) 0.0503(9) Uani 1 1 d . . . . .
C12 C 0.44294(18) 0.5852(5) 1.2597(4) 0.0726(14) Uani 1 1 d . . . . .
C13 C 0.4735(2) 0.5916(8) 1.3810(5) 0.105(2) Uani 1 1 d . . . . .
H13A H 0.4831 0.6791 1.3973 0.158 Uiso 1 1 calc R U . . .
H13B H 0.4960 0.5354 1.3846 0.158 Uiso 1 1 calc R U . . .
H13C H 0.4606 0.5644 1.4372 0.158 Uiso 1 1 calc R U . . .
C10 C 0.44644(13) 0.3411(5) 1.2442(4) 0.0629(11) Uani 1 1 d . . . . .
C9 C 0.43696(18) 0.2243(5) 1.1695(5) 0.0885(17) Uani 1 1 d . . . . .
H9A H 0.4511 0.1509 1.2116 0.133 Uiso 1 1 calc R U . . .
H9B H 0.4453 0.2381 1.1015 0.133 Uiso 1 1 calc R U . . .
H9C H 0.4083 0.2082 1.1469 0.133 Uiso 1 1 calc R U . . .
C6 C 0.35863(10) 0.4453(3) 0.8507(3) 0.0359(7) Uani 1 1 d . . . . .
H6 H 0.3657 0.3669 0.8895 0.043 Uiso 1 1 calc R U . . .
C4 C 0.33662(10) 0.4471(3) 0.7332(3) 0.0340(7) Uani 1 1 d . . . . .
C3 C 0.32652(10) 0.5643(3) 0.6753(3) 0.0338(7) Uani 1 1 d . . . . .
H3 H 0.3127 0.5650 0.5963 0.041 Uiso 1 1 calc R U . . .
C5 C 0.32409(9) 0.3202(3) 0.6701(3) 0.0360(7) Uani 1 1 d . . . . .
C14 C 0.38125(13) 0.9997(4) 0.4858(4) 0.0565(10) Uani 1 1 d . . . . .
H14 H 0.3614 0.9426 0.4438 0.068 Uiso 1 1 calc R U . . .
N3 N 0.41639(12) 1.0035(4) 0.4620(4) 0.0650(9) Uani 1 1 d . . . . .
C16 C 0.4220(2) 0.9249(6) 0.3698(5) 0.0902(18) Uani 1 1 d . . . . .
H16A H 0.3971 0.8804 0.3315 0.135 Uiso 1 1 calc R U . . .
H16B H 0.4430 0.8625 0.4012 0.135 Uiso 1 1 calc R U . . .
H16C H 0.4294 0.9792 0.3150 0.135 Uiso 1 1 calc R U . . .
C15 C 0.44907(18) 1.0879(6) 0.5267(6) 0.0925(18) Uani 1 1 d . . . . .
H15A H 0.4403 1.1372 0.5821 0.139 Uiso 1 1 calc R U . . .
H15B H 0.4563 1.1460 0.4741 0.139 Uiso 1 1 calc R U . . .
H15C H 0.4722 1.0363 0.5665 0.139 Uiso 1 1 calc R U . . .
H1N H 0.4021(11) 0.637(4) 1.071(3) 0.043(10) Uiso 1 1 d . . . . .
H11B H 0.2926(14) 1.073(4) 0.345(3) 0.065 Uiso 1 1 d D U . . .
H11A H 0.2622(12) 1.136(3) 0.375(4) 0.065 Uiso 1 1 d D U . . .
H10A H 0.2285(12) 1.093(4) 0.568(3) 0.065 Uiso 1 1 d D U . . .
H10B H 0.2403(15) 0.968(2) 0.640(4) 0.065 Uiso 1 1 d D U . . .
H12A H 0.2146(12) 0.258(4) 0.178(4) 0.065 Uiso 1 1 d D U . . .
H12B H 0.2199(13) 0.253(4) 0.075(2) 0.065 Uiso 1 1 d D U . . .

loop_
_atom_site_aniso_label
_atom_site_aniso_U_11
_atom_site_aniso_U_22
_atom_site_aniso_U_33
_atom_site_aniso_U_23
_atom_site_aniso_U_13
_atom_site_aniso_U_12
O4 0.0765(18) 0.0236(12) 0.0535(15) -0.0020(10) 0.0109(13) -0.0025(11)
Cd1 0.04535(17) 0.02635(15) 0.03312(16) 0.00031(8) 0.01002(11) -0.00008(9)
O10 0.0423(14) 0.067(2) 0.0496(16) 0.0106(13) 0.0089(12) -0.0011(13)
O12 0.075(2) 0.089(3) 0.0605(19) 0.0111(18) 0.0223(17) 0.0189(19)
O2 0.0629(16) 0.0243(11) 0.0438(13) -0.0003(10) 0.0100(12) 0.0025(11)
O1 0.0785(19) 0.0277(12) 0.0404(13) 0.0041(10) -0.0008(12) 0.0005(12)
N1 0.0539(18) 0.0390(17) 0.0349(15) -0.0017(12) 0.0034(13) -0.0013(13)
N2 0.0433(16) 0.0508(18) 0.0388(15) 0.0048(13) 0.0094(12) 0.0001(13)
O5 0.118(3) 0.109(3) 0.062(2) 0.024(2) -0.011(2) 0.013(3)
O3 0.081(2) 0.0372(14) 0.0455(14) -0.0074(12) -0.0008(13) -0.0031(13)
C7 0.0393(17) 0.0337(17) 0.0327(16) 0.0001(12) 0.0052(13) 0.0012(13)
O6 0.147(4) 0.074(3) 0.066(2) -0.0007(19) 0.001(2) 0.007(3)
O9 0.0483(15) 0.0569(17) 0.0554(16) -0.0011(12) 0.0208(13) 0.0021(12)
O11 0.064(2) 0.082(3) 0.0499(17) 0.0047(15) 0.0127(15) 0.0072(16)
C1 0.0447(17) 0.0263(15) 0.0396(17) 0.0008(13) 0.0093(14) -0.0007(13)
C2 0.0377(15) 0.0262(15) 0.0363(15) 0.0011(12) 0.0112(12) 0.0008(12)
C8 0.0454(17) 0.0272(15) 0.0351(15) -0.0054(12) 0.0093(13) -0.0022(13)
C11 0.050(2) 0.058(2) 0.0406(19) 0.0020(17) 0.0107(16) -0.0015(18)
C12 0.088(4) 0.070(3) 0.050(3) 0.003(2) 0.005(2) 0.013(3)
C13 0.108(5) 0.127(6) 0.062(3) 0.000(3) -0.003(3) 0.033(4)
C10 0.055(2) 0.078(3) 0.049(2) 0.012(2) 0.0064(18) 0.002(2)
C9 0.098(4) 0.054(3) 0.099(4) 0.009(3) 0.008(3) 0.007(3)
C6 0.0409(17) 0.0263(16) 0.0378(17) 0.0034(12) 0.0077(13) 0.0031(12)
C4 0.0351(16) 0.0250(15) 0.0405(17) -0.0025(12) 0.0094(13) 0.0008(12)
C3 0.0372(16) 0.0285(16) 0.0326(15) -0.0033(12) 0.0061(12) 0.0000(12)
C5 0.0350(15) 0.0250(15) 0.0478(18) -0.0067(13) 0.0121(13) -0.0007(12)
C14 0.052(2) 0.054(2) 0.059(2) 0.010(2) 0.0096(18) 0.0016(19)
N3 0.061(2) 0.067(2) 0.072(2) -0.003(2) 0.0267(19) 0.0031(19)
C16 0.100(4) 0.101(5) 0.080(4) -0.018(3) 0.042(3) -0.007(3)
C15 0.068(3) 0.090(4) 0.117(5) -0.018(4) 0.024(3) -0.013(3)

loop_
_atom_type_symbol
_atom_type_description
_atom_type_scat_dispersion_real
_atom_type_scat_dispersion_imag
_atom_type_scat_source
C C 0.0033 0.0016 'International Tables Vol C Tables 4.2.6.8 and 6.1.1.4'
H H 0.0000 0.0000 'International Tables Vol C Tables 4.2.6.8 and 6.1.1.4'
N N 0.0061 0.0033 'International Tables Vol C Tables 4.2.6.8 and 6.1.1.4'
O O 0.0106 0.0060 'International Tables Vol C Tables 4.2.6.8 and 6.1.1.4'
Cd Cd -0.8075 1.2024 'International Tables Vol C Tables 4.2.6.8 and 6.1.1.4'

loop_
_geom_angle_atom_site_label_1
_geom_angle_atom_site_label_2
_geom_angle_atom_site_label_3
_geom_angle
_geom_angle_site_symmetry_1
_geom_angle_site_symmetry_3
_geom_angle_publ_flag
C5 O4 Cd1 101.7(2) . 1_545 ?
O11 Cd1 O4 133.66(11) . 1_565 ?
O11 Cd1 O2 137.92(11) . . ?
O4 Cd1 O2 88.26(9) 1_565 . ?
O11 Cd1 O9 90.47(12) . . ?
O4 Cd1 O9 90.32(11) 1_565 . ?
O2 Cd1 O9 93.27(10) . . ?
O11 Cd1 O10 89.15(12) . . ?
O4 Cd1 O10 91.10(11) 1_565 . ?
O2 Cd1 O10 85.95(10) . . ?
O9 Cd1 O10 178.37(10) . . ?
O11 Cd1 O1 86.16(10) . . ?
O4 Cd1 O1 140.04(8) 1_565 . ?
O2 Cd1 O1 52.51(8) . . ?
O9 Cd1 O1 85.34(10) . . ?
O10 Cd1 O1 93.05(10) . . ?
Cd1 O10 H10A 109(3) . . ?
Cd1 O10 H10B 111(3) . . ?
H10A O10 H10B 119(5) . . ?
H12A O12 H12B 96(4) . . ?
C1 O2 Cd1 98.9(2) . . ?
C1 O1 Cd1 87.3(2) . . ?
N2 N1 C7 120.9(3) . . ?
N2 N1 H1N 110(3) . . ?
C7 N1 H1N 128(3) . . ?
N1 N2 C11 121.7(3) . . ?
C8 C7 C6 120.5(3) . . ?
C8 C7 N1 117.5(3) . . ?
C6 C7 N1 122.0(3) . . ?
C14 O9 Cd1 122.1(3) . . ?
Cd1 O11 H11B 123(3) . . ?
Cd1 O11 H11A 113(3) . . ?
H11B O11 H11A 98(4) . . ?
O1 C1 O2 121.3(3) . . ?
O1 C1 C2 120.4(3) . . ?
O2 C1 C2 118.3(3) . . ?
C8 C2 C3 119.7(3) . . ?
C8 C2 C1 118.5(3) . . ?
C3 C2 C1 121.8(3) . . ?
C7 C8 C2 120.3(3) . . ?
C7 C8 H8 119.9 . . ?
C2 C8 H8 119.9 . . ?
N2 C11 C10 115.6(4) . . ?
N2 C11 C12 124.1(4) . . ?
C10 C11 C12 120.3(4) . . ?
O6 C12 C11 119.6(4) . . ?
O6 C12 C13 115.7(5) . . ?
C11 C12 C13 124.2(5) . . ?
C12 C13 H13A 109.5 . . ?
C12 C13 H13B 109.5 . . ?
H13A C13 H13B 109.5 . . ?
C12 C13 H13C 109.5 . . ?
H13A C13 H13C 109.5 . . ?
H13B C13 H13C 109.5 . . ?
O5 C10 C11 121.9(5) . . ?
O5 C10 C9 119.9(5) . . ?
C11 C10 C9 118.2(4) . . ?
C10 C9 H9A 109.5 . . ?
C10 C9 H9B 109.5 . . ?
H9A C9 H9B 109.5 . . ?
C10 C9 H9C 109.5 . . ?
H9A C9 H9C 109.5 . . ?
H9B C9 H9C 109.5 . . ?
C7 C6 C4 119.1(3) . . ?
C7 C6 H6 120.4 . . ?
C4 C6 H6 120.4 . . ?
C3 C4 C6 120.2(3) . . ?
C3 C4 C5 120.5(3) . . ?
C6 C4 C5 119.2(3) . . ?
C4 C3 C2 120.1(3) . . ?
C4 C3 H3 120.0 . . ?
C2 C3 H3 120.0 . . ?
O3 C5 O4 122.9(3) . . ?
O3 C5 C4 120.2(3) . . ?
O4 C5 C4 117.0(3) . . ?
O9 C14 N3 123.9(4) . . ?
O9 C14 H14 118.0 . . ?
N3 C14 H14 118.0 . . ?
C14 N3 C16 119.7(4) . . ?
C14 N3 C15 120.9(4) . . ?
C16 N3 C15 119.4(5) . . ?
N3 C16 H16A 109.5 . . ?
N3 C16 H16B 109.5 . . ?
H16A C16 H16B 109.5 . . ?
N3 C16 H16C 109.5 . . ?
H16A C16 H16C 109.5 . . ?
H16B C16 H16C 109.5 . . ?
N3 C15 H15A 109.5 . . ?
N3 C15 H15B 109.5 . . ?
H15A C15 H15B 109.5 . . ?
N3 C15 H15C 109.5 . . ?
H15A C15 H15C 109.5 . . ?
H15B C15 H15C 109.5 . . ?

loop_
_geom_bond_atom_site_label_1
_geom_bond_atom_site_label_2
_geom_bond_distance
_geom_bond_site_symmetry_2
_geom_bond_publ_flag
O4 C5 1.260(4) . ?
O4 Cd1 2.277(2) 1_545 ?
Cd1 O11 2.268(3) . ?
Cd1 O4 2.277(2) 1_565 ?
Cd1 O2 2.301(2) . ?
Cd1 O9 2.337(3) . ?
Cd1 O10 2.361(3) . ?
Cd1 O1 2.561(3) . ?
O10 H10A 0.870(19) . ?
O10 H10B 0.903(19) . ?
O12 H12A 0.888(19) . ?
O12 H12B 0.884(19) . ?
O2 C1 1.255(4) . ?
O1 C1 1.227(4) . ?
N1 N2 1.299(4) . ?
N1 C7 1.419(4) . ?
N1 H1N 0.89(4) . ?
N2 C11 1.322(5) . ?
O5 C10 1.213(5) . ?
O3 C5 1.248(4) . ?
C7 C8 1.380(4) . ?
C7 C6 1.390(4) . ?
O6 C12 1.258(6) . ?
O9 C14 1.230(5) . ?
O11 H11B 0.922(19) . ?
O11 H11A 0.908(19) . ?
C1 C2 1.503(4) . ?
C2 C8 1.385(4) . ?
C2 C3 1.387(4) . ?
C8 H8 0.9300 . ?
C11 C10 1.456(6) . ?
C11 C12 1.458(7) . ?
C12 C13 1.529(7) . ?
C13 H13A 0.9600 . ?
C13 H13B 0.9600 . ?
C13 H13C 0.9600 . ?
C10 C9 1.481(7) . ?
C9 H9A 0.9600 . ?
C9 H9B 0.9600 . ?
C9 H9C 0.9600 . ?
C6 C4 1.394(5) . ?
C6 H6 0.9300 . ?
C4 C3 1.387(4) . ?
C4 C5 1.511(4) . ?
C3 H3 0.9300 . ?
C14 N3 1.332(6) . ?
C14 H14 0.9300 . ?
N3 C16 1.438(7) . ?
N3 C15 1.454(7) . ?
C16 H16A 0.9600 . ?
C16 H16B 0.9600 . ?
C16 H16C 0.9600 . ?
C15 H15A 0.9600 . ?
C15 H15B 0.9600 . ?
C15 H15C 0.9600 . ?

loop_
_geom_hbond_atom_site_label_D
_geom_hbond_atom_site_label_H
_geom_hbond_atom_site_label_A
_geom_hbond_distance_DH
_geom_hbond_distance_HA
_geom_hbond_distance_DA
_geom_hbond_angle_DHA
_geom_hbond_site_symmetry_A
C16 H16A O4 0.96 2.48 3.433(7) 175.8 6_565
C15 H15A O6 0.96 2.45 3.385(8) 164.2 6_575
C15 H15B O5 0.96 2.55 3.494(8) 168.8 1_564
N1 H1N O6 0.89(4) 1.79(4) 2.576(5) 145(4) .
O11 H11B O2 0.922(19) 2.11(2) 3.030(4) 173(5) 6_575
O10 H10A O3 0.870(19) 1.93(2) 2.795(4) 175(5) 7_566
O10 H10B O12 0.903(19) 1.95(2) 2.835(5) 168(5) 6_566
O12 H12A O4 0.888(19) 2.19(3) 3.030(4) 158(4) 7_556
O12 H12B O1 0.884(19) 1.90(2) 2.766(4) 167(4) 4_545

loop_
_geom_torsion_atom_site_label_1
_geom_torsion_atom_site_label_2
_geom_torsion_atom_site_label_3
_geom_torsion_atom_site_label_4
_geom_torsion
_geom_torsion_site_symmetry_1
_geom_torsion_site_symmetry_2
_geom_torsion_site_symmetry_3
_geom_torsion_site_symmetry_4
_geom_torsion_publ_flag
C7 N1 N2 C11 178.5(3) . . . . ?
N2 N1 C7 C8 -172.3(3) . . . . ?
N2 N1 C7 C6 7.5(5) . . . . ?
Cd1 O1 C1 O2 0.7(3) . . . . ?
Cd1 O1 C1 C2 -180.0(3) . . . . ?
Cd1 O2 C1 O1 -0.8(4) . . . . ?
Cd1 O2 C1 C2 179.9(2) . . . . ?
O1 C1 C2 C8 167.1(3) . . . . ?
O2 C1 C2 C8 -13.6(5) . . . . ?
O1 C1 C2 C3 -11.7(5) . . . . ?
O2 C1 C2 C3 167.6(3) . . . . ?
C6 C7 C8 C2 -3.0(5) . . . . ?
N1 C7 C8 C2 176.7(3) . . . . ?
C3 C2 C8 C7 1.4(5) . . . . ?
C1 C2 C8 C7 -177.4(3) . . . . ?
N1 N2 C11 C10 178.2(4) . . . . ?
N1 N2 C11 C12 -2.7(6) . . . . ?
N2 C11 C12 O6 -0.3(9) . . . . ?
C10 C11 C12 O6 178.8(5) . . . . ?
N2 C11 C12 C13 -171.9(5) . . . . ?
C10 C11 C12 C13 7.2(8) . . . . ?
N2 C11 C10 O5 -176.9(5) . . . . ?
C12 C11 C10 O5 4.0(7) . . . . ?
N2 C11 C10 C9 3.7(6) . . . . ?
C12 C11 C10 C9 -175.4(5) . . . . ?
C8 C7 C6 C4 1.9(5) . . . . ?
N1 C7 C6 C4 -177.9(3) . . . . ?
C7 C6 C4 C3 0.8(5) . . . . ?
C7 C6 C4 C5 -179.4(3) . . . . ?
C6 C4 C3 C2 -2.4(5) . . . . ?
C5 C4 C3 C2 177.9(3) . . . . ?
C8 C2 C3 C4 1.2(5) . . . . ?
C1 C2 C3 C4 -180.0(3) . . . . ?
Cd1 O4 C5 O3 4.5(4) 1_545 . . . ?
Cd1 O4 C5 C4 -176.5(2) 1_545 . . . ?
C3 C4 C5 O3 6.1(5) . . . . ?
C6 C4 C5 O3 -173.7(3) . . . . ?
C3 C4 C5 O4 -172.9(3) . . . . ?
C6 C4 C5 O4 7.4(5) . . . . ?
Cd1 O9 C14 N3 177.5(3) . . . . ?
O9 C14 N3 C16 -177.1(5) . . . . ?
O9 C14 N3 C15 1.8(7) . . . . ?
